data_4033355
loop_
_publ_author_name
'David R Chisholm'
'Garr-Layy Zhou'
'Ehmke Pohl'
'Roy Valentine'
'Andrew Whiting'

_publ_section_title
;
 Practical synthetic strategies towards lipophilic
 6-iodotetrahydroquinolines and -dihydroquinolines
;
_journal_name_full 'Beilstein Journal of Organic Chemistry'
_journal_page_first 1851
_journal_page_last 1862
_journal_paper_doi 10.3762/bjoc.12.174
_journal_volume 12
_journal_year 2016
_chemical_formula_moiety 'C20 H32 B N O2'
_chemical_formula_sum 'C20 H32 B N O2'
_chemical_formula_weight 329.27
_chemical_name_systematic
4,4-Dimethyl-1-(propan-2-yl)-6-(tetramethyl-1,3,2-dioxaborolan-2-yl)-1,2,3,4-tetrahydroquinoline
_space_group_crystal_system monoclinic
_space_group_IT_number 14
_space_group_name_Hall '-P 2ybc'
_space_group_name_H-M_alt 'P 1 21/c 1'
_symmetry_space_group_name_Hall '-P 2ybc'
_symmetry_space_group_name_H-M 'P 1 21/c 1'
_atom_sites_solution_hydrogens geom
_cell_angle_alpha 90
_cell_angle_beta 96.039(2)
_cell_angle_gamma 90
_cell_formula_units_Z 8
_cell_length_a 12.0435(6)
_cell_length_b 11.5154(6)
_cell_length_c 28.6939(14)
_cell_measurement_reflns_used 9808
_cell_measurement_temperature 120
_cell_measurement_theta_max 30.14
_cell_measurement_theta_min 2.27
_cell_volume 3957.4(3)
_computing_cell_refinement 'SAINT v8.34A (Bruker, 2013)'
_computing_data_reduction 'SAINT v8.34A (Bruker, 2013)'
_computing_molecular_graphics 'Olex2 (Dolomanov et al., 2009)'
_computing_publication_material 'Olex2 (Dolomanov et al., 2009)'
_computing_structure_refinement 'ShelXL (Sheldrick, 2015)'
_computing_structure_solution 'ShelXT (Sheldrick, 2015)'
_diffrn_ambient_temperature 120
_diffrn_detector 'Bruker APEX2 area detector'
_diffrn_detector_area_resol_mean 7.9
_diffrn_detector_type 'CCD area detector'
_diffrn_measured_fraction_theta_full 1.000
_diffrn_measured_fraction_theta_max 1.000
_diffrn_measurement_device 'three-circle diffractometer'
_diffrn_measurement_device_type 'Bruker APEX-II CCD'
_diffrn_measurement_method '\f and \w scans'
_diffrn_radiation_monochromator 'mirror optics'
_diffrn_radiation_probe x-ray
_diffrn_radiation_type MoK\a
_diffrn_radiation_wavelength 0.71073
_diffrn_reflns_av_R_equivalents 0.0652
_diffrn_reflns_av_unetI/netI 0.0454
_diffrn_reflns_Laue_measured_fraction_full 1.000
_diffrn_reflns_Laue_measured_fraction_max 1.000
_diffrn_reflns_limit_h_max 15
_diffrn_reflns_limit_h_min -15
_diffrn_reflns_limit_k_max 14
_diffrn_reflns_limit_k_min -14
_diffrn_reflns_limit_l_max 37
_diffrn_reflns_limit_l_min -37
_diffrn_reflns_number 70443
_diffrn_reflns_point_group_measured_fraction_full 1.000
_diffrn_reflns_point_group_measured_fraction_max 1.000
_diffrn_reflns_theta_full 26.000
_diffrn_reflns_theta_max 27.499
_diffrn_reflns_theta_min 1.907
_diffrn_source 'microfocus sealed X-ray tube'
_diffrn_source_type 'Incoatec I\ms'
_diffrn_standards_number 0
_exptl_absorpt_coefficient_mu 0.069
_exptl_absorpt_correction_T_max 1.0000
_exptl_absorpt_correction_T_min 0.9287
_exptl_absorpt_correction_type multi-scan
_exptl_absorpt_process_details
;
SADABS-2014/4 (Bruker,2014) was used for absorption correction.
wR2(int) was 0.0795 before and 0.0616 after correction.
The Ratio of minimum to maximum transmission is 0.9287.
The \l/2 correction factor is Not present.
;
_exptl_crystal_colour 'clear colourless'
_exptl_crystal_colour_lustre clear
_exptl_crystal_colour_modifier .
_exptl_crystal_colour_primary colourless
_exptl_crystal_density_diffrn 1.105
_exptl_crystal_description block
_exptl_crystal_F_000 1440
_exptl_crystal_preparation 'Miyaura borylation'
_exptl_crystal_recrystallization_method 'Recrystallised from hexane by solvent evaporation'
_exptl_crystal_size_max 0.312
_exptl_crystal_size_mid 0.309
_exptl_crystal_size_min 0.204
_refine_diff_density_max 0.514
_refine_diff_density_min -0.258
_refine_diff_density_rms 0.052
_refine_ls_extinction_coef .
_refine_ls_extinction_method none
_refine_ls_goodness_of_fit_ref 1.039
_refine_ls_hydrogen_treatment constr
_refine_ls_matrix_type full
_refine_ls_number_parameters 449
_refine_ls_number_reflns 9094
_refine_ls_number_restraints 0
_refine_ls_restrained_S_all 1.039
_refine_ls_R_factor_all 0.0919
_refine_ls_R_factor_gt 0.0600
_refine_ls_shift/su_max 0.001
_refine_ls_shift/su_mean 0.000
_refine_ls_structure_factor_coef Fsqd
_refine_ls_weighting_details 'w=1/[\s^2^(Fo^2^)+(0.0574P)^2^+2.7605P] where P=(Fo^2^+2Fc^2^)/3'
_refine_ls_weighting_scheme calc
_refine_ls_wR_factor_gt 0.1337
_refine_ls_wR_factor_ref 0.1484
_reflns_Friedel_coverage 0.000
_reflns_Friedel_fraction_full .
_reflns_Friedel_fraction_max .
_reflns_number_gt 6489
_reflns_number_total 9094
_reflns_threshold_expression 'I > 2\s(I)'
_cod_data_source_file 29_1433622.cif
_cod_data_source_block mo_dc350_0m
_cod_database_code 4033355
_shelx_space_group_comment
;
The symmetry employed for this shelxl refinement is uniquely defined
by the following loop, which should always be used as a source of
symmetry information in preference to the above space-group names.
They are only intended as comments.
;
_shelx_estimated_absorpt_t_max 0.986
_shelx_estimated_absorpt_t_min 0.979
_olex2_refinement_description
;
1. Fixed Uiso
 At 1.2 times of:
  All C(H) groups, All C(H,H) groups
 At 1.5 times of:
  All C(H,H,H) groups
2.a Ternary CH refined with riding coordinates:
 C8(H8), C32(H32)
2.b Secondary CH2 refined with riding coordinates:
 C11(H11A,H11B), C12(H12A,H12B), C35(H35A,H35B), C36(H36A,H36B)
2.c Aromatic/amide H refined with riding coordinates:
 C3(H3), C5(H5), C6(H6), C27(H27), C29(H29), C30(H30)
2.d Idealised Me refined as rotating group:
 C9(H9A,H9B,H9C), C10(H10A,H10B,H10C), C14(H14A,H14B,H14C), C15(H15A,H15B,
 H15C), C20(H20A,H20B,H20C), C21(H21A,H21B,H21C), C23(H23A,H23B,H23C), C24(H24A,
 H24B,H24C), C33(H33A,H33B,H33C), C34(H34A,H34B,H34C), C38(H38A,H38B,H38C),
 C39(H39A,H39B,H39C), C44(H44A,H44B,H44C), C45(H45A,H45B,H45C), C47(H47A,H47B,
 H47C), C48(H48A,H48B,H48C)
;
_olex2_diffrn_ambient_temperature_device 'Oxford Cryosystems'
_olex2_exptl_crystal_mounting_method 'Mounted on a MITIGEN holder in perfluoroether oil'
_olex2_submission_original_sample_id DC350
_olex2_submission_special_instructions 'No special instructions were received'

loop_
_space_group_symop_operation_xyz
'x, y, z'
'-x, y+1/2, -z+1/2'
'-x, -y, -z'
'x, -y-1/2, z-1/2'

loop_
_atom_site_label
_atom_site_type_symbol
_atom_site_fract_x
_atom_site_fract_y
_atom_site_fract_z
_atom_site_U_iso_or_equiv
_atom_site_adp_type
_atom_site_occupancy
_atom_site_site_symmetry_order
_atom_site_calc_flag
_atom_site_refinement_flags_posn
_atom_site_refinement_flags_adp
_atom_site_refinement_flags_occupancy
_atom_site_disorder_assembly
_atom_site_disorder_group
O17 O 0.53574(11) 0.17992(11) 0.34420(5) 0.0242(3) Uani 1 1 d . . . A 1
O18 O 0.49763(11) 0.28151(11) 0.40897(5) 0.0244(3) Uani 1 1 d . . . A 1
N7 N 0.85135(12) 0.63611(12) 0.31540(5) 0.0178(3) Uani 1 1 d . . . A 1
C1 C 0.78201(14) 0.55066(14) 0.32934(6) 0.0149(4) Uani 1 1 d . . . A 1
C2 C 0.73598(14) 0.55832(15) 0.37288(6) 0.0163(4) Uani 1 1 d . . . A 1
C3 C 0.66705(14) 0.47004(15) 0.38549(6) 0.0167(4) Uani 1 1 d . . . A 1
H3 H 0.6386 0.4750 0.4151 0.020 Uiso 1 1 calc R . . A 1
C4 C 0.63683(14) 0.37368(14) 0.35703(6) 0.0161(4) Uani 1 1 d . . . A 1
C5 C 0.68045(15) 0.36988(15) 0.31433(6) 0.0187(4) Uani 1 1 d . . . A 1
H5 H 0.6606 0.3069 0.2937 0.022 Uiso 1 1 calc R . . A 1
C6 C 0.75184(15) 0.45431(15) 0.30057(6) 0.0185(4) Uani 1 1 d . . . A 1
H6 H 0.7810 0.4472 0.2712 0.022 Uiso 1 1 calc R . . A 1
C8 C 0.89875(15) 0.62790(15) 0.27046(6) 0.0178(4) Uani 1 1 d . . . A 1
H8 H 0.8422 0.5881 0.2479 0.021 Uiso 1 1 calc R . . A 1
C9 C 0.91963(17) 0.74724(17) 0.25018(7) 0.0270(4) Uani 1 1 d . . . A 1
H9A H 0.8527 0.7953 0.2508 0.041 Uiso 1 1 calc GR . . A 1
H9B H 0.9371 0.7388 0.2178 0.041 Uiso 1 1 calc GR . . A 1
H9C H 0.9826 0.7844 0.2689 0.041 Uiso 1 1 calc GR . . A 1
C10 C 1.00429(16) 0.55373(17) 0.27428(7) 0.0264(4) Uani 1 1 d . . . A 1
H10A H 1.0629 0.5920 0.2951 0.040 Uiso 1 1 calc GR . . A 1
H10B H 1.0296 0.5442 0.2431 0.040 Uiso 1 1 calc GR . . A 1
H10C H 0.9882 0.4774 0.2871 0.040 Uiso 1 1 calc GR . . A 1
C11 C 0.90529(16) 0.71949(17) 0.34869(7) 0.0247(4) Uani 1 1 d . . . . .
H11A H 0.8779 0.7984 0.3399 0.030 Uiso 1 1 calc R . . A .
H11B H 0.9868 0.7181 0.3465 0.030 Uiso 1 1 calc R . . A .
C12 C 0.88450(17) 0.69600(19) 0.39836(7) 0.0307(5) Uani 1 1 d . . . B 1
H12A H 0.9052 0.7657 0.4175 0.037 Uiso 1 1 calc R . . B 1
H12B H 0.9332 0.6313 0.4107 0.037 Uiso 1 1 calc R . . B 1
C13 C 0.76284(16) 0.66475(16) 0.40347(7) 0.0230(4) Uani 1 1 d . . . . .
C14 C 0.7491(2) 0.6455(2) 0.45437(8) 0.0428(6) Uani 1 1 d . . . C 1
H14A H 0.6708 0.6274 0.4578 0.064 Uiso 1 1 calc GR . . C 1
H14B H 0.7710 0.7159 0.4722 0.064 Uiso 1 1 calc GR . . C 1
H14C H 0.7964 0.5806 0.4663 0.064 Uiso 1 1 calc GR . . C 1
C15 C 0.68564(19) 0.76587(18) 0.38477(9) 0.0388(6) Uani 1 1 d . . . D 1
H15A H 0.6916 0.7769 0.3513 0.058 Uiso 1 1 calc GR . . D 1
H15B H 0.7083 0.8373 0.4017 0.058 Uiso 1 1 calc GR . . D 1
H15C H 0.6082 0.7473 0.3895 0.058 Uiso 1 1 calc GR . . D 1
C19 C 0.43988(15) 0.12203(15) 0.36106(7) 0.0216(4) Uani 1 1 d . . . A 1
C20 C 0.45476(18) -0.00754(17) 0.35655(9) 0.0380(6) Uani 1 1 d . . . A 1
H20A H 0.4489 -0.0288 0.3233 0.057 Uiso 1 1 calc GR . . A 1
H20B H 0.3967 -0.0479 0.3718 0.057 Uiso 1 1 calc GR . . A 1
H20C H 0.5284 -0.0300 0.3716 0.057 Uiso 1 1 calc GR . . A 1
C21 C 0.33781(17) 0.16188(18) 0.32989(8) 0.0319(5) Uani 1 1 d . . . A 1
H21A H 0.3293 0.2461 0.3330 0.048 Uiso 1 1 calc GR . . A 1
H21B H 0.2714 0.1228 0.3393 0.048 Uiso 1 1 calc GR . . A 1
H21C H 0.3466 0.1426 0.2972 0.048 Uiso 1 1 calc GR . . A 1
C22 C 0.44342(16) 0.16865(16) 0.41206(7) 0.0247(4) Uani 1 1 d . . . A 1
C23 C 0.32983(19) 0.1868(2) 0.42908(8) 0.0406(6) Uani 1 1 d . . . A 1
H23A H 0.3392 0.2163 0.4613 0.061 Uiso 1 1 calc GR . . A 1
H23B H 0.2895 0.1127 0.4282 0.061 Uiso 1 1 calc GR . . A 1
H23C H 0.2872 0.2431 0.4088 0.061 Uiso 1 1 calc GR . . A 1
C24 C 0.5171(2) 0.0970(2) 0.44699(9) 0.0509(7) Uani 1 1 d . . . A 1
H24A H 0.5899 0.0853 0.4354 0.076 Uiso 1 1 calc GR . . A 1
H24B H 0.4819 0.0215 0.4511 0.076 Uiso 1 1 calc GR . . A 1
H24C H 0.5273 0.1378 0.4771 0.076 Uiso 1 1 calc GR . . A 1
B16 B 0.55660(16) 0.27797(17) 0.37093(7) 0.0171(4) Uani 1 1 d . . . A 1
O41 O 0.00551(10) 0.99371(10) 0.43027(4) 0.0199(3) Uani 1 1 d . . . . .
O42 O 0.03558(10) 1.09240(10) 0.36360(4) 0.0194(3) Uani 1 1 d . . . . .
N31 N 0.31947(13) 0.61217(13) 0.33157(5) 0.0197(3) Uani 1 1 d . . . . .
C25 C 0.26293(14) 0.70641(14) 0.34690(6) 0.0148(3) Uani 1 1 d . . . . .
C26 C 0.23362(14) 0.71213(14) 0.39369(6) 0.0158(4) Uani 1 1 d . . . . .
C27 C 0.17227(14) 0.80604(15) 0.40686(6) 0.0164(4) Uani 1 1 d . . . . .
H27 H 0.1536 0.8089 0.4382 0.020 Uiso 1 1 calc R . . . .
C28 C 0.13616(14) 0.89722(14) 0.37657(6) 0.0147(3) Uani 1 1 d . . . . .
C29 C 0.16680(14) 0.89000(14) 0.33126(6) 0.0158(4) Uani 1 1 d . . . . .
H29 H 0.1442 0.9500 0.3096 0.019 Uiso 1 1 calc R . . . .
C30 C 0.22871(14) 0.79903(15) 0.31668(6) 0.0167(4) Uani 1 1 d . . . . .
H30 H 0.2488 0.7987 0.2855 0.020 Uiso 1 1 calc R . . . .
C32 C 0.35370(16) 0.60768(16) 0.28391(6) 0.0211(4) Uani 1 1 d . . . . .
H32 H 0.2963 0.6510 0.2630 0.025 Uiso 1 1 calc R . . . .
C33 C 0.46503(16) 0.66833(18) 0.28119(7) 0.0286(5) Uani 1 1 d . . . . .
H33A H 0.4608 0.7479 0.2930 0.043 Uiso 1 1 calc GR . . . .
H33B H 0.4820 0.6702 0.2485 0.043 Uiso 1 1 calc GR . . . .
H33C H 0.5240 0.6259 0.3003 0.043 Uiso 1 1 calc GR . . . .
C34 C 0.3560(2) 0.48373(18) 0.26557(8) 0.0351(5) Uani 1 1 d . . . . .
H34A H 0.4173 0.4411 0.2830 0.053 Uiso 1 1 calc GR . . . .
H34B H 0.3671 0.4849 0.2322 0.053 Uiso 1 1 calc GR . . . .
H34C H 0.2850 0.4454 0.2696 0.053 Uiso 1 1 calc GR . . . .
C35 C 0.37335(18) 0.52807(18) 0.36450(7) 0.0305(5) Uani 1 1 d . . . . .
H35A H 0.4496 0.5124 0.3562 0.037 Uiso 1 1 calc R . . . .
H35B H 0.3311 0.4542 0.3616 0.037 Uiso 1 1 calc R . . . .
C36 C 0.38053(17) 0.56856(18) 0.41449(7) 0.0288(5) Uani 1 1 d . . . . .
H36A H 0.4370 0.6311 0.4193 0.035 Uiso 1 1 calc R . . . .
H36B H 0.4054 0.5033 0.4355 0.035 Uiso 1 1 calc R . . . .
C37 C 0.26851(16) 0.61377(15) 0.42745(6) 0.0206(4) Uani 1 1 d . . . . .
C38 C 0.18033(18) 0.51692(17) 0.42203(8) 0.0313(5) Uani 1 1 d . . . . .
H38A H 0.1114 0.5443 0.4337 0.047 Uiso 1 1 calc GR . . . .
H38B H 0.2082 0.4487 0.4400 0.047 Uiso 1 1 calc GR . . . .
H38C H 0.1651 0.4960 0.3889 0.047 Uiso 1 1 calc GR . . . .
C39 C 0.2833(2) 0.65364(19) 0.47855(7) 0.0366(5) Uani 1 1 d . . . . .
H39A H 0.3339 0.7205 0.4817 0.055 Uiso 1 1 calc GR . . . .
H39B H 0.3148 0.5901 0.4985 0.055 Uiso 1 1 calc GR . . . .
H39C H 0.2106 0.6760 0.4882 0.055 Uiso 1 1 calc GR . . . .
C43 C -0.05076(15) 1.10552(15) 0.43311(6) 0.0194(4) Uani 1 1 d . . . . .
C44 C -0.16152(16) 1.08525(18) 0.45245(7) 0.0287(5) Uani 1 1 d . . . . .
H44A H -0.2034 1.0251 0.4340 0.043 Uiso 1 1 calc GR . . . .
H44B H -0.2047 1.1576 0.4507 0.043 Uiso 1 1 calc GR . . . .
H44C H -0.1481 1.0600 0.4852 0.043 Uiso 1 1 calc GR . . . .
C45 C 0.02404(17) 1.18092(17) 0.46677(7) 0.0274(4) Uani 1 1 d . . . . .
H45A H 0.0378 1.1416 0.4971 0.041 Uiso 1 1 calc GR . . . .
H45B H -0.0127 1.2556 0.4709 0.041 Uiso 1 1 calc GR . . . .
H45C H 0.0952 1.1942 0.4539 0.041 Uiso 1 1 calc GR . . . .
C46 C -0.06029(15) 1.14844(15) 0.38134(6) 0.0192(4) Uani 1 1 d . . . . .
C47 C -0.16309(16) 1.10249(18) 0.35183(7) 0.0278(4) Uani 1 1 d . . . . .
H47A H -0.2300 1.1392 0.3619 0.042 Uiso 1 1 calc GR . . . .
H47B H -0.1678 1.0182 0.3558 0.042 Uiso 1 1 calc GR . . . .
H47C H -0.1577 1.1204 0.3188 0.042 Uiso 1 1 calc GR . . . .
C48 C -0.05020(17) 1.27873(16) 0.37581(8) 0.0278(4) Uani 1 1 d . . . . .
H48A H 0.0221 1.3048 0.3911 0.042 Uiso 1 1 calc GR . . . .
H48B H -0.1104 1.3173 0.3903 0.042 Uiso 1 1 calc GR . . . .
H48C H -0.0558 1.2984 0.3424 0.042 Uiso 1 1 calc GR . . . .
B40 B 0.05980(16) 0.99563(17) 0.39065(7) 0.0155(4) Uani 1 1 d . . . . .

loop_
_atom_site_aniso_label
_atom_site_aniso_U_11
_atom_site_aniso_U_22
_atom_site_aniso_U_33
_atom_site_aniso_U_23
_atom_site_aniso_U_13
_atom_site_aniso_U_12
O17 0.0235(7) 0.0171(6) 0.0341(8) -0.0054(6) 0.0125(6) -0.0084(5)
O18 0.0291(7) 0.0206(7) 0.0250(7) -0.0027(5) 0.0093(6) -0.0110(6)
N7 0.0220(8) 0.0141(7) 0.0175(8) -0.0028(6) 0.0034(6) -0.0063(6)
C1 0.0147(8) 0.0120(8) 0.0174(9) 0.0000(7) -0.0012(7) -0.0010(7)
C2 0.0151(8) 0.0153(8) 0.0179(9) -0.0022(7) -0.0006(7) 0.0000(7)
C3 0.0170(9) 0.0169(8) 0.0160(9) -0.0004(7) 0.0012(7) 0.0011(7)
C4 0.0145(8) 0.0129(8) 0.0206(9) 0.0013(7) 0.0007(7) 0.0006(7)
C5 0.0198(9) 0.0127(8) 0.0232(10) -0.0050(7) 0.0009(7) -0.0035(7)
C6 0.0220(9) 0.0171(9) 0.0168(9) -0.0034(7) 0.0038(7) -0.0043(7)
C8 0.0219(9) 0.0161(8) 0.0157(9) -0.0002(7) 0.0028(7) -0.0061(7)
C9 0.0345(11) 0.0213(10) 0.0252(10) 0.0053(8) 0.0030(8) -0.0078(8)
C10 0.0278(10) 0.0220(10) 0.0304(11) -0.0026(8) 0.0066(8) -0.0028(8)
C11 0.0268(10) 0.0217(10) 0.0258(10) -0.0083(8) 0.0041(8) -0.0115(8)
C12 0.0324(11) 0.0320(11) 0.0279(11) -0.0098(9) 0.0035(9) -0.0134(9)
C13 0.0253(10) 0.0219(9) 0.0224(10) -0.0084(8) 0.0057(8) -0.0085(8)
C14 0.0536(15) 0.0467(14) 0.0299(12) -0.0155(11) 0.0127(11) -0.0246(12)
C15 0.0377(13) 0.0228(11) 0.0559(15) -0.0124(10) 0.0054(11) -0.0004(9)
C19 0.0173(9) 0.0161(9) 0.0322(11) 0.0013(8) 0.0070(8) -0.0044(7)
C20 0.0292(12) 0.0179(10) 0.0692(17) -0.0047(10) 0.0158(11) -0.0058(9)
C21 0.0288(11) 0.0292(11) 0.0364(12) 0.0045(9) -0.0031(9) -0.0118(9)
C22 0.0259(10) 0.0220(10) 0.0266(10) 0.0029(8) 0.0048(8) -0.0106(8)
C23 0.0388(13) 0.0433(14) 0.0437(14) -0.0116(11) 0.0229(11) -0.0179(11)
C24 0.0481(15) 0.0525(15) 0.0481(15) 0.0295(13) -0.0138(12) -0.0240(12)
B16 0.0147(9) 0.0136(9) 0.0222(11) 0.0018(8) -0.0011(8) 0.0012(8)
O41 0.0238(7) 0.0155(6) 0.0210(7) 0.0003(5) 0.0054(5) 0.0045(5)
O42 0.0203(6) 0.0156(6) 0.0231(7) 0.0015(5) 0.0061(5) 0.0063(5)
N31 0.0237(8) 0.0159(7) 0.0200(8) 0.0023(6) 0.0046(6) 0.0074(6)
C25 0.0129(8) 0.0129(8) 0.0185(9) 0.0000(7) 0.0001(7) -0.0001(6)
C26 0.0154(8) 0.0130(8) 0.0184(9) 0.0006(7) -0.0013(7) -0.0007(7)
C27 0.0176(9) 0.0159(8) 0.0156(9) -0.0013(7) 0.0012(7) -0.0016(7)
C28 0.0133(8) 0.0113(8) 0.0191(9) -0.0008(7) 0.0000(7) -0.0012(6)
C29 0.0145(8) 0.0123(8) 0.0202(9) 0.0033(7) -0.0006(7) 0.0004(7)
C30 0.0192(9) 0.0151(8) 0.0159(9) 0.0014(7) 0.0027(7) 0.0003(7)
C32 0.0245(10) 0.0186(9) 0.0202(9) -0.0012(7) 0.0023(7) 0.0069(8)
C33 0.0272(11) 0.0329(11) 0.0265(11) 0.0004(9) 0.0066(8) 0.0034(9)
C34 0.0441(13) 0.0255(11) 0.0360(12) -0.0090(9) 0.0055(10) 0.0070(10)
C35 0.0367(12) 0.0240(10) 0.0323(11) 0.0091(9) 0.0103(9) 0.0179(9)
C36 0.0278(11) 0.0294(11) 0.0283(11) 0.0108(9) -0.0010(8) 0.0116(9)
C37 0.0271(10) 0.0163(9) 0.0178(9) 0.0025(7) 0.0004(8) 0.0048(8)
C38 0.0370(12) 0.0190(10) 0.0382(12) 0.0088(9) 0.0053(10) 0.0010(9)
C39 0.0580(15) 0.0284(11) 0.0216(11) 0.0034(9) -0.0041(10) 0.0122(10)
C43 0.0197(9) 0.0153(8) 0.0237(10) -0.0032(7) 0.0038(7) 0.0022(7)
C44 0.0267(11) 0.0257(10) 0.0357(12) -0.0047(9) 0.0127(9) 0.0004(8)
C45 0.0286(11) 0.0266(10) 0.0266(11) -0.0079(8) 0.0005(8) 0.0026(8)
C46 0.0189(9) 0.0155(8) 0.0237(10) -0.0024(7) 0.0040(7) 0.0054(7)
C47 0.0238(10) 0.0282(10) 0.0299(11) -0.0050(9) -0.0040(8) 0.0103(8)
C48 0.0312(11) 0.0170(9) 0.0361(12) 0.0021(8) 0.0074(9) 0.0071(8)
B40 0.0140(9) 0.0135(9) 0.0186(10) -0.0016(8) -0.0003(8) -0.0016(7)

loop_
_atom_type_symbol
_atom_type_description
_atom_type_scat_dispersion_real
_atom_type_scat_dispersion_imag
_atom_type_scat_source
C C 0.0033 0.0016 'International Tables Vol C Tables 4.2.6.8 and 6.1.1.4'
H H 0.0000 0.0000 'International Tables Vol C Tables 4.2.6.8 and 6.1.1.4'
B B 0.0013 0.0007 'International Tables Vol C Tables 4.2.6.8 and 6.1.1.4'
N N 0.0061 0.0033 'International Tables Vol C Tables 4.2.6.8 and 6.1.1.4'
O O 0.0106 0.0060 'International Tables Vol C Tables 4.2.6.8 and 6.1.1.4'

loop_
_geom_angle_atom_site_label_1
_geom_angle_atom_site_label_2
_geom_angle_atom_site_label_3
_geom_angle
_geom_angle_site_symmetry_1
_geom_angle_site_symmetry_3
B16 O17 C19 107.16(14) . .
B16 O18 C22 107.19(14) . .
C1 N7 C8 120.88(14) . .
C1 N7 C11 121.49(14) . .
C11 N7 C8 115.50(14) . .
N7 C1 C2 121.03(15) . .
N7 C1 C6 121.33(15) . .
C6 C1 C2 117.62(15) . .
C1 C2 C13 118.53(15) . .
C3 C2 C1 118.95(15) . .
C3 C2 C13 122.51(16) . .
C2 C3 H3 118.2 . .
C2 C3 C4 123.68(16) . .
C4 C3 H3 118.2 . .
C3 C4 B16 123.01(16) . .
C5 C4 C3 116.17(15) . .
C5 C4 B16 120.79(16) . .
C4 C5 H5 118.8 . .
C6 C5 C4 122.41(16) . .
C6 C5 H5 118.8 . .
C1 C6 H6 119.4 . .
C5 C6 C1 121.11(16) . .
C5 C6 H6 119.4 . .
N7 C8 H8 107.2 . .
N7 C8 C9 111.88(15) . .
N7 C8 C10 111.80(15) . .
C9 C8 H8 107.2 . .
C9 C8 C10 111.26(15) . .
C10 C8 H8 107.2 . .
C8 C9 H9A 109.5 . .
C8 C9 H9B 109.5 . .
C8 C9 H9C 109.5 . .
H9A C9 H9B 109.5 . .
H9A C9 H9C 109.5 . .
H9B C9 H9C 109.5 . .
C8 C10 H10A 109.5 . .
C8 C10 H10B 109.5 . .
C8 C10 H10C 109.5 . .
H10A C10 H10B 109.5 . .
H10A C10 H10C 109.5 . .
H10B C10 H10C 109.5 . .
N7 C11 H11A 108.9 . .
N7 C11 H11B 108.9 . .
N7 C11 C12 113.39(15) . .
H11A C11 H11B 107.7 . .
C12 C11 H11A 108.9 . .
C12 C11 H11B 108.9 . .
C11 C12 H12A 109.0 . .
C11 C12 H12B 109.0 . .
C11 C12 C13 113.03(17) . .
H12A C12 H12B 107.8 . .
C13 C12 H12A 109.0 . .
C13 C12 H12B 109.0 . .
C2 C13 C12 106.35(15) . .
C2 C13 C15 108.77(15) . .
C12 C13 C15 109.61(17) . .
C14 C13 C2 113.76(16) . .
C14 C13 C12 109.40(17) . .
C14 C13 C15 108.88(18) . .
C13 C14 H14A 109.5 . .
C13 C14 H14B 109.5 . .
C13 C14 H14C 109.5 . .
H14A C14 H14B 109.5 . .
H14A C14 H14C 109.5 . .
H14B C14 H14C 109.5 . .
C13 C15 H15A 109.5 . .
C13 C15 H15B 109.5 . .
C13 C15 H15C 109.5 . .
H15A C15 H15B 109.5 . .
H15A C15 H15C 109.5 . .
H15B C15 H15C 109.5 . .
O17 C19 C20 108.53(15) . .
O17 C19 C21 106.70(15) . .
O17 C19 C22 102.12(14) . .
C20 C19 C21 110.20(17) . .
C20 C19 C22 115.48(17) . .
C21 C19 C22 113.05(16) . .
C19 C20 H20A 109.5 . .
C19 C20 H20B 109.5 . .
C19 C20 H20C 109.5 . .
H20A C20 H20B 109.5 . .
H20A C20 H20C 109.5 . .
H20B C20 H20C 109.5 . .
C19 C21 H21A 109.5 . .
C19 C21 H21B 109.5 . .
C19 C21 H21C 109.5 . .
H21A C21 H21B 109.5 . .
H21A C21 H21C 109.5 . .
H21B C21 H21C 109.5 . .
O18 C22 C19 102.60(14) . .
O18 C22 C23 108.75(16) . .
O18 C22 C24 106.90(16) . .
C23 C22 C19 114.51(17) . .
C24 C22 C19 113.05(19) . .
C24 C22 C23 110.39(19) . .
C22 C23 H23A 109.5 . .
C22 C23 H23B 109.5 . .
C22 C23 H23C 109.5 . .
H23A C23 H23B 109.5 . .
H23A C23 H23C 109.5 . .
H23B C23 H23C 109.5 . .
C22 C24 H24A 109.5 . .
C22 C24 H24B 109.5 . .
C22 C24 H24C 109.5 . .
H24A C24 H24B 109.5 . .
H24A C24 H24C 109.5 . .
H24B C24 H24C 109.5 . .
O17 B16 C4 121.65(16) . .
O18 B16 O17 113.05(16) . .
O18 B16 C4 125.28(16) . .
B40 O41 C43 107.26(13) . .
B40 O42 C46 106.90(13) . .
C25 N31 C32 121.40(14) . .
C25 N31 C35 121.20(15) . .
C35 N31 C32 115.50(14) . .
N31 C25 C26 121.12(15) . .
N31 C25 C30 121.49(15) . .
C30 C25 C26 117.36(15) . .
C25 C26 C37 119.11(15) . .
C27 C26 C25 119.04(15) . .
C27 C26 C37 121.84(16) . .
C26 C27 H27 118.1 . .
C26 C27 C28 123.72(16) . .
C28 C27 H27 118.1 . .
C27 C28 B40 122.90(16) . .
C29 C28 C27 116.04(15) . .
C29 C28 B40 120.91(15) . .
C28 C29 H29 118.8 . .
C30 C29 C28 122.36(16) . .
C30 C29 H29 118.8 . .
C25 C30 H30 119.3 . .
C29 C30 C25 121.46(16) . .
C29 C30 H30 119.3 . .
N31 C32 H32 107.3 . .
N31 C32 C33 111.50(15) . .
N31 C32 C34 111.81(16) . .
C33 C32 H32 107.3 . .
C33 C32 C34 111.38(16) . .
C34 C32 H32 107.3 . .
C32 C33 H33A 109.5 . .
C32 C33 H33B 109.5 . .
C32 C33 H33C 109.5 . .
H33A C33 H33B 109.5 . .
H33A C33 H33C 109.5 . .
H33B C33 H33C 109.5 . .
C32 C34 H34A 109.5 . .
C32 C34 H34B 109.5 . .
C32 C34 H34C 109.5 . .
H34A C34 H34B 109.5 . .
H34A C34 H34C 109.5 . .
H34B C34 H34C 109.5 . .
N31 C35 H35A 109.0 . .
N31 C35 H35B 109.0 . .
N31 C35 C36 112.95(16) . .
H35A C35 H35B 107.8 . .
C36 C35 H35A 109.0 . .
C36 C35 H35B 109.0 . .
C35 C36 H36A 109.2 . .
C35 C36 H36B 109.2 . .
C35 C36 C37 111.99(16) . .
H36A C36 H36B 107.9 . .
C37 C36 H36A 109.2 . .
C37 C36 H36B 109.2 . .
C26 C37 C36 106.90(15) . .
C26 C37 C38 109.54(15) . .
C26 C37 C39 112.56(15) . .
C36 C37 C38 110.28(16) . .
C36 C37 C39 108.61(16) . .
C39 C37 C38 108.92(17) . .
C37 C38 H38A 109.5 . .
C37 C38 H38B 109.5 . .
C37 C38 H38C 109.5 . .
H38A C38 H38B 109.5 . .
H38A C38 H38C 109.5 . .
H38B C38 H38C 109.5 . .
C37 C39 H39A 109.5 . .
C37 C39 H39B 109.5 . .
C37 C39 H39C 109.5 . .
H39A C39 H39B 109.5 . .
H39A C39 H39C 109.5 . .
H39B C39 H39C 109.5 . .
O41 C43 C44 108.42(15) . .
O41 C43 C45 106.92(14) . .
O41 C43 C46 102.38(13) . .
C44 C43 C45 109.90(16) . .
C44 C43 C46 114.75(16) . .
C45 C43 C46 113.79(15) . .
C43 C44 H44A 109.5 . .
C43 C44 H44B 109.5 . .
C43 C44 H44C 109.5 . .
H44A C44 H44B 109.5 . .
H44A C44 H44C 109.5 . .
H44B C44 H44C 109.5 . .
C43 C45 H45A 109.5 . .
C43 C45 H45B 109.5 . .
C43 C45 H45C 109.5 . .
H45A C45 H45B 109.5 . .
H45A C45 H45C 109.5 . .
H45B C45 H45C 109.5 . .
O42 C46 C43 102.15(13) . .
O42 C46 C47 106.24(14) . .
O42 C46 C48 109.04(15) . .
C47 C46 C43 113.25(16) . .
C48 C46 C43 114.54(16) . .
C48 C46 C47 110.86(16) . .
C46 C47 H47A 109.5 . .
C46 C47 H47B 109.5 . .
C46 C47 H47C 109.5 . .
H47A C47 H47B 109.5 . .
H47A C47 H47C 109.5 . .
H47B C47 H47C 109.5 . .
C46 C48 H48A 109.5 . .
C46 C48 H48B 109.5 . .
C46 C48 H48C 109.5 . .
H48A C48 H48B 109.5 . .
H48A C48 H48C 109.5 . .
H48B C48 H48C 109.5 . .
O41 B40 O42 113.02(15) . .
O41 B40 C28 123.79(16) . .
O42 B40 C28 123.14(16) . .

loop_
_geom_bond_atom_site_label_1
_geom_bond_atom_site_label_2
_geom_bond_distance
_geom_bond_site_symmetry_2
O17 C19 1.459(2) .
O17 B16 1.373(2) .
O18 C22 1.461(2) .
O18 B16 1.364(2) .
N7 C1 1.377(2) .
N7 C8 1.467(2) .
N7 C11 1.458(2) .
C1 C2 1.422(2) .
C1 C6 1.408(2) .
C2 C3 1.384(2) .
C2 C13 1.522(2) .
C3 H3 0.9500 .
C3 C4 1.403(2) .
C4 C5 1.384(3) .
C4 B16 1.546(3) .
C5 H5 0.9500 .
C5 C6 1.383(2) .
C6 H6 0.9500 .
C8 H8 1.0000 .
C8 C9 1.524(2) .
C8 C10 1.526(3) .
C9 H9A 0.9800 .
C9 H9B 0.9800 .
C9 H9C 0.9800 .
C10 H10A 0.9800 .
C10 H10B 0.9800 .
C10 H10C 0.9800 .
C11 H11A 0.9900 .
C11 H11B 0.9900 .
C11 C12 1.497(3) .
C12 H12A 0.9900 .
C12 H12B 0.9900 .
C12 C13 1.531(3) .
C13 C14 1.504(3) .
C13 C15 1.550(3) .
C14 H14A 0.9800 .
C14 H14B 0.9800 .
C14 H14C 0.9800 .
C15 H15A 0.9800 .
C15 H15B 0.9800 .
C15 H15C 0.9800 .
C19 C20 1.510(3) .
C19 C21 1.513(3) .
C19 C22 1.555(3) .
C20 H20A 0.9800 .
C20 H20B 0.9800 .
C20 H20C 0.9800 .
C21 H21A 0.9800 .
C21 H21B 0.9800 .
C21 H21C 0.9800 .
C22 C23 1.515(3) .
C22 C24 1.512(3) .
C23 H23A 0.9800 .
C23 H23B 0.9800 .
C23 H23C 0.9800 .
C24 H24A 0.9800 .
C24 H24B 0.9800 .
C24 H24C 0.9800 .
O41 C43 1.461(2) .
O41 B40 1.370(2) .
O42 C46 1.460(2) .
O42 B40 1.372(2) .
N31 C25 1.378(2) .
N31 C32 1.470(2) .
N31 C35 1.457(2) .
C25 C26 1.425(2) .
C25 C30 1.409(2) .
C26 C27 1.385(2) .
C26 C37 1.521(2) .
C27 H27 0.9500 .
C27 C28 1.403(2) .
C28 C29 1.391(2) .
C28 B40 1.540(3) .
C29 H29 0.9500 .
C29 C30 1.376(2) .
C30 H30 0.9500 .
C32 H32 1.0000 .
C32 C33 1.521(3) .
C32 C34 1.522(3) .
C33 H33A 0.9800 .
C33 H33B 0.9800 .
C33 H33C 0.9800 .
C34 H34A 0.9800 .
C34 H34B 0.9800 .
C34 H34C 0.9800 .
C35 H35A 0.9900 .
C35 H35B 0.9900 .
C35 C36 1.502(3) .
C36 H36A 0.9900 .
C36 H36B 0.9900 .
C36 C37 1.528(3) .
C37 C38 1.537(3) .
C37 C39 1.529(3) .
C38 H38A 0.9800 .
C38 H38B 0.9800 .
C38 H38C 0.9800 .
C39 H39A 0.9800 .
C39 H39B 0.9800 .
C39 H39C 0.9800 .
C43 C44 1.516(3) .
C43 C45 1.522(3) .
C43 C46 1.558(3) .
C44 H44A 0.9800 .
C44 H44B 0.9800 .
C44 H44C 0.9800 .
C45 H45A 0.9800 .
C45 H45B 0.9800 .
C45 H45C 0.9800 .
C46 C47 1.520(3) .
C46 C48 1.515(2) .
C47 H47A 0.9800 .
C47 H47B 0.9800 .
C47 H47C 0.9800 .
C48 H48A 0.9800 .
C48 H48B 0.9800 .
C48 H48C 0.9800 .

loop_
_geom_torsion_atom_site_label_1
_geom_torsion_atom_site_label_2
_geom_torsion_atom_site_label_3
_geom_torsion_atom_site_label_4
_geom_torsion
_geom_torsion_site_symmetry_1
_geom_torsion_site_symmetry_2
_geom_torsion_site_symmetry_3
_geom_torsion_site_symmetry_4
O17 C19 C22 O18 27.49(17) . . . .
O17 C19 C22 C23 145.13(17) . . . .
O17 C19 C22 C24 -87.27(18) . . . .
N7 C1 C2 C3 -179.74(16) . . . .
N7 C1 C2 C13 1.4(2) . . . .
N7 C1 C6 C5 -178.73(16) . . . .
N7 C11 C12 C13 -43.5(2) . . . .
C1 N7 C8 C9 150.59(16) . . . .
C1 N7 C8 C10 -83.86(19) . . . .
C1 N7 C11 C12 4.5(3) . . . .
C1 C2 C3 C4 -1.9(3) . . . .
C1 C2 C13 C12 -37.4(2) . . . .
C1 C2 C13 C14 -157.88(18) . . . .
C1 C2 C13 C15 80.6(2) . . . .
C2 C1 C6 C5 -0.3(3) . . . .
C2 C3 C4 C5 0.2(3) . . . .
C2 C3 C4 B16 -177.88(16) . . . .
C3 C2 C13 C12 143.76(17) . . . .
C3 C2 C13 C14 23.3(3) . . . .
C3 C2 C13 C15 -98.3(2) . . . .
C3 C4 C5 C6 1.4(3) . . . .
C3 C4 B16 O17 -174.55(16) . . . .
C3 C4 B16 O18 7.3(3) . . . .
C4 C5 C6 C1 -1.4(3) . . . .
C5 C4 B16 O17 7.4(3) . . . .
C5 C4 B16 O18 -170.68(17) . . . .
C6 C1 C2 C3 1.9(2) . . . .
C6 C1 C2 C13 -177.01(16) . . . .
C8 N7 C1 C2 179.97(15) . . . .
C8 N7 C1 C6 -1.7(2) . . . .
C8 N7 C11 C12 -159.02(16) . . . .
C11 N7_a C1_a C6_a -164.37(17) . . . .
C11 N7 C1 C2 17.3(2) . . . .
C11 N7 C8 C9 -45.8(2) . . . .
C11 N7 C8 C10 79.79(19) . . . .
C11 C12 C13 C2 58.1(2) . . . .
C11 C12 C13 C14 -178.65(18) . . . .
C11 C12 C13 C15 -59.3(2) . . . .
C13 C2 C3 C4 176.98(17) . . . .
C19 O17 B16 O18 10.7(2) . . . .
C19 O17 B16 C4 -167.66(16) . . . .
C20 C19 C22 O18 145.03(16) . . . .
C20 C19 C22 C23 -97.3(2) . . . .
C20 C19 C22 C24 30.3(2) . . . .
C21 C19 C22 O18 -86.77(18) . . . .
C21 C19 C22 C23 30.9(2) . . . .
C21 C19 C22 C24 158.47(17) . . . .
C22 O18 B16 O17 8.4(2) . . . .
C22 O18 B16 C4 -173.36(17) . . . .
B16 O17 C19 C20 -145.90(18) . . . .
B16 O17 C19 C21 95.36(17) . . . .
B16 O17 C19 C22 -23.49(18) . . . .
B16 O18 C22 C19 -22.28(18) . . . .
B16 O18 C22 C23 -143.93(17) . . . .
B16 O18 C22 C24 96.9(2) . . . .
B16 C4 C5 C6 179.56(16) . . . .
O41 C43 C46 O42 -28.10(16) . . . .
O41 C43 C46 C47 85.72(17) . . . .
O41 C43 C46 C48 -145.81(15) . . . .
N31 C25 C26 C27 -177.02(16) . . . .
N31 C25 C26 C37 1.7(2) . . . .
N31 C25 C30 C29 176.30(16) . . . .
N31 C35 C36 C37 49.1(2) . . . .
C25 N31 C32 C33 85.1(2) . . . .
C25 N31 C32 C34 -149.51(17) . . . .
C25 N31 C35 C36 -12.0(3) . . . .
C25 C26 C27 C28 0.2(3) . . . .
C25 C26 C37 C36 33.3(2) . . . .
C25 C26 C37 C38 -86.2(2) . . . .
C25 C26 C37 C39 152.45(17) . . . .
C26 C25 C30 C29 -1.7(2) . . . .
C26 C27 C28 C29 -0.8(2) . . . .
C26 C27 C28 B40 174.75(16) . . . .
C27 C26 C37 C36 -148.00(17) . . . .
C27 C26 C37 C38 92.5(2) . . . .
C27 C26 C37 C39 -28.8(2) . . . .
C27 C28 C29 C30 0.1(2) . . . .
C27 C28 B40 O41 -11.3(3) . . . .
C27 C28 B40 O42 171.53(16) . . . .
C28 C29 C30 C25 1.2(3) . . . .
C29 C28 B40 O41 164.11(16) . . . .
C29 C28 B40 O42 -13.1(3) . . . .
C30 C25 C26 C27 1.0(2) . . . .
C30 C25 C26 C37 179.78(15) . . . .
C32 N31 C25 C26 -177.65(16) . . . .
C32 N31 C25 C30 4.4(3) . . . .
C32 N31 C35 C36 152.57(17) . . . .
C35 N31 C25 C26 -14.0(3) . . . .
C35 N31 C25 C30 167.99(17) . . . .
C35 N31 C32 C33 -79.4(2) . . . .
C35 N31 C32 C34 46.0(2) . . . .
C35 C36 C37 C26 -58.0(2) . . . .
C35 C36 C37 C38 61.0(2) . . . .
C35 C36 C37 C39 -179.69(17) . . . .
C37 C26 C27 C28 -178.47(16) . . . .
C43 O41 B40 O42 -6.94(19) . . . .
C43 O41 B40 C28 175.60(16) . . . .
C44 C43 C46 O42 -145.32(15) . . . .
C44 C43 C46 C47 -31.5(2) . . . .
C44 C43 C46 C48 96.97(19) . . . .
C45 C43 C46 O42 86.89(17) . . . .
C45 C43 C46 C47 -159.29(15) . . . .
C45 C43 C46 C48 -30.8(2) . . . .
C46 O42 B40 O41 -12.53(19) . . . .
C46 O42 B40 C28 164.95(16) . . . .
B40 O41 C43 C44 143.45(16) . . . .
B40 O41 C43 C45 -98.10(17) . . . .
B40 O41 C43 C46 21.80(17) . . . .
B40 O42 C46 C43 24.93(17) . . . .
B40 O42 C46 C47 -93.96(17) . . . .
B40 O42 C46 C48 146.51(16) . . . .
B40 C28 C29 C30 -175.57(16) . . . .
